data_4119916
loop_
_publ_author_name
'J\"urgen Bauer'
'Holger Braunschweig'
'Alexander Damme'
'Jose Oscar Carlos'
'Jimenez-Halla, Thomas Kramer'
'Krzysztof Radacki'
'Rong Shang'
'Eva Siedler'
'Qing Ye'

_publ_contact_author_address
; Institut fuer Anorganische Chemie
Universitaet Wuerzburg
Am Hubland
97074 Wuerzburg, Germany
;
_publ_contact_author_email H.Braunschweig@mail.uni-wuerzburg.de
_publ_contact_author_fax +49-931-3184623
_publ_contact_author_name 'Prof. Dr. Holger Braunschweig'
_publ_contact_author_phone +49-931-3185260
_publ_section_title
;
 Metathesis Reactions of a Manganese Borylene Complex with Polar
 Heteroatom-Carbon Double Bonds: A Pathway to Previously Inaccessible
 Carbene Complexes
;
_journal_name_full 'Journal of the American Chemical Society'
_journal_page_first 8726
_journal_page_last 8734
_journal_paper_doi 10.1021/ja403389w
_journal_volume 135
_journal_year 2013
_chemical_formula_moiety 'C28 H20 B F12 Mn O3'
_chemical_formula_sum 'C28 H20 B F12 Mn O3'
_chemical_formula_weight 698.19
_chemical_name_common
;
?
;
_chemical_name_systematic
; 
?
;
_space_group_IT_number 2
_symmetry_cell_setting triclinic
_symmetry_space_group_name_Hall '-P 1'
_symmetry_space_group_name_H-M 'P -1'
_atom_sites_solution_hydrogens geom
_atom_sites_solution_primary direct
_atom_sites_solution_secondary difmap
_audit_creation_method SHELXL-97
_cell_angle_alpha 79.960(7)
_cell_angle_beta 81.875(7)
_cell_angle_gamma 80.660(7)
_cell_formula_units_Z 4
_cell_length_a 11.286(2)
_cell_length_b 13.926(3)
_cell_length_c 18.622(4)
_cell_measurement_reflns_used 5355
_cell_measurement_temperature 100(2)
_cell_measurement_theta_max 23.79
_cell_measurement_theta_min 2.20
_cell_volume 2824.5(10)
_computing_cell_refinement 'Saint+ ver. 7.68A (Bruker AXS)'
_computing_data_collection 'APEX2 ver. 2010.3 (Bruker AXS)'
_computing_data_reduction 'Saint+ ver. 7.68A (Bruker AXS)'
_computing_molecular_graphics 'XP ver. 5.1 (Bruker AXS, 1998)'
_computing_publication_material 'SHELXL-97 (Sheldrick, 2008)'
_computing_structure_refinement 'SHELXL-97 (Sheldrick, 1997)'
_computing_structure_solution 'SHELXS-97 (Sheldrick, 1990)'
_diffrn_ambient_temperature 100(2)
_diffrn_measured_fraction_theta_full 0.986
_diffrn_measured_fraction_theta_max 0.976
_diffrn_measurement_device_type 'Bruker APEX-II CCD'
_diffrn_measurement_method '\f and \w scans'
_diffrn_radiation_monochromator 'multi-layer mirror'
_diffrn_radiation_source 'rotating anode'
_diffrn_radiation_type MoK\a
_diffrn_radiation_wavelength 0.71073
_diffrn_reflns_av_R_equivalents 0.0593
_diffrn_reflns_av_sigmaI/netI 0.0907
_diffrn_reflns_limit_h_max 14
_diffrn_reflns_limit_h_min -14
_diffrn_reflns_limit_k_max 17
_diffrn_reflns_limit_k_min -17
_diffrn_reflns_limit_l_max 23
_diffrn_reflns_limit_l_min -23
_diffrn_reflns_number 25947
_diffrn_reflns_theta_full 26.00
_diffrn_reflns_theta_max 26.83
_diffrn_reflns_theta_min 1.12
_exptl_absorpt_coefficient_mu 0.577
_exptl_absorpt_correction_T_max 0.7454
_exptl_absorpt_correction_T_min 0.5503
_exptl_absorpt_correction_type multi-scan
_exptl_absorpt_process_details 'Sadabs 2008/1 (Brucker 2008)'
_exptl_crystal_colour yellow
_exptl_crystal_density_diffrn 1.642
_exptl_crystal_description block
_exptl_crystal_F_000 1400
_exptl_crystal_size_max 0.19
_exptl_crystal_size_mid 0.12
_exptl_crystal_size_min 0.08
_refine_diff_density_max 1.166
_refine_diff_density_min -0.597
_refine_diff_density_rms 0.104
_refine_ls_extinction_method none
_refine_ls_goodness_of_fit_ref 1.021
_refine_ls_hydrogen_treatment constr
_refine_ls_matrix_type full
_refine_ls_number_parameters 845
_refine_ls_number_reflns 11829
_refine_ls_number_restraints 114
_refine_ls_restrained_S_all 1.047
_refine_ls_R_factor_all 0.1034
_refine_ls_R_factor_gt 0.0615
_refine_ls_shift/su_max 0.001
_refine_ls_shift/su_mean 0.000
_refine_ls_structure_factor_coef Fsqd
_refine_ls_weighting_details 'calc w=1/[\s^2^(Fo^2^)+(0.0898P)^2^+0.2778P] where P=(Fo^2^+2Fc^2^)/3'
_refine_ls_weighting_scheme calc
_refine_ls_wR_factor_gt 0.1489
_refine_ls_wR_factor_ref 0.1717
_reflns_number_gt 7764
_reflns_number_total 11829
_reflns_threshold_expression >2sigma(I)
_cod_data_source_file ja403389w_si_002_1.cif
_cod_data_source_block 2a
_cod_database_code 4119916

loop_
_symmetry_equiv_pos_as_xyz
'x, y, z'
'-x, -y, -z'

loop_
_atom_site_label
_atom_site_type_symbol
_atom_site_fract_x
_atom_site_fract_y
_atom_site_fract_z
_atom_site_U_iso_or_equiv
_atom_site_adp_type
_atom_site_occupancy
_atom_site_symmetry_multiplicity
_atom_site_calc_flag
_atom_site_refinement_flags
_atom_site_disorder_assembly
_atom_site_disorder_group
Mn1 Mn 0.85773(5) 0.70333(4) 1.11754(3) 0.01650(16) Uani 1 1 d . . .
O1 O 1.0139(3) 0.5292(2) 1.06998(16) 0.0315(7) Uani 1 1 d . . .
C1 C 0.9524(4) 0.5966(3) 1.0862(2) 0.0205(9) Uani 1 1 d . . .
B1 B 0.8904(4) 0.8518(3) 1.1064(2) 0.0187(9) Uani 1 1 d . . .
O2 O 1.0581(3) 0.7040(2) 1.20136(15) 0.0264(7) Uani 1 1 d . . .
C2 C 0.9789(4) 0.7068(3) 1.1673(2) 0.0187(8) Uani 1 1 d . . .
O3 O 0.9120(2) 0.87736(19) 1.03225(14) 0.0194(6) Uani 1 1 d . . .
C11 C 0.7358(3) 0.7078(3) 1.2152(2) 0.0204(9) Uani 1 1 d . . .
H11 H 0.7570 0.7189 1.2603 0.024 Uiso 1 1 calc R . .
C12 C 0.7431(4) 0.6158(3) 1.1920(2) 0.0231(9) Uani 1 1 d . . .
H12 H 0.7719 0.5537 1.2186 0.028 Uiso 1 1 calc R . .
C13 C 0.6998(4) 0.6314(3) 1.1218(2) 0.0262(9) Uani 1 1 d . . .
H13 H 0.6947 0.5820 1.0935 0.031 Uiso 1 1 calc R . .
C14 C 0.6664(3) 0.7326(3) 1.1023(2) 0.0237(9) Uani 1 1 d . . .
H14 H 0.6329 0.7635 1.0586 0.028 Uiso 1 1 calc R . .
C15 C 0.6904(3) 0.7816(3) 1.1578(2) 0.0227(9) Uani 1 1 d . . .
H15 H 0.6786 0.8508 1.1572 0.027 Uiso 1 1 calc R . .
C21 C 0.8945(4) 0.9335(3) 1.1562(2) 0.0205(9) Uani 1 1 d . . .
C22 C 1.0247(4) 0.9585(3) 1.1424(2) 0.0278(10) Uani 1 1 d . . .
H22A H 1.0308 1.0108 1.1702 0.042 Uiso 1 1 calc R . .
H22B H 1.0452 0.9810 1.0899 0.042 Uiso 1 1 calc R . .
H22C H 1.0808 0.8997 1.1583 0.042 Uiso 1 1 calc R . .
C23 C 0.8105(4) 1.0265(3) 1.1265(3) 0.0316(11) Uani 1 1 d . . .
H23A H 0.7269 1.0125 1.1336 0.047 Uiso 1 1 calc R . .
H23B H 0.8351 1.0458 1.0740 0.047 Uiso 1 1 calc R . .
H23C H 0.8160 1.0803 1.1530 0.047 Uiso 1 1 calc R . .
C24 C 0.8601(4) 0.9065(3) 1.2385(2) 0.0261(9) Uani 1 1 d . . .
H24A H 0.9110 0.8458 1.2570 0.039 Uiso 1 1 calc R . .
H24B H 0.7750 0.8963 1.2480 0.039 Uiso 1 1 calc R . .
H24C H 0.8721 0.9599 1.2635 0.039 Uiso 1 1 calc R . .
C31 C 0.9122(3) 0.7811(3) 1.0106(2) 0.0183(8) Uani 1 1 d . . .
C32 C 0.8178(3) 0.7882(3) 0.9596(2) 0.0191(9) Uani 1 1 d . . .
C33 C 0.7502(3) 0.8791(3) 0.9361(2) 0.0198(9) Uani 1 1 d . . .
H33 H 0.7647 0.9370 0.9519 0.024 Uiso 1 1 calc R . .
C34 C 0.6613(4) 0.8849(3) 0.8895(2) 0.0232(9) Uani 1 1 d . A .
C35 C 0.6398(4) 0.8019(3) 0.8652(2) 0.0256(10) Uani 1 1 d . . .
H35 H 0.5801 0.8065 0.8331 0.031 Uiso 1 1 calc R . .
C36 C 0.7068(4) 0.7117(3) 0.8883(2) 0.0238(9) Uani 1 1 d . . .
C37 C 0.7941(3) 0.7045(3) 0.9355(2) 0.0214(9) Uani 1 1 d . . .
H37 H 0.8380 0.6420 0.9516 0.026 Uiso 1 1 calc R . .
C38 C 0.5914(4) 0.9840(3) 0.8669(2) 0.0307(11) Uani 1 1 d . . .
C39 C 0.6880(4) 0.6212(4) 0.8614(3) 0.0358(11) Uani 1 1 d . . .
C41 C 1.0396(3) 0.7506(3) 0.9766(2) 0.0184(8) Uani 1 1 d . . .
C42 C 1.0657(3) 0.7218(3) 0.9075(2) 0.0189(8) Uani 1 1 d . . .
H42 H 1.0014 0.7204 0.8801 0.023 Uiso 1 1 calc R . .
C43 C 1.1842(3) 0.6951(3) 0.8780(2) 0.0180(8) Uani 1 1 d . . .
C44 C 1.2809(4) 0.6970(3) 0.9160(2) 0.0226(9) Uani 1 1 d . . .
H44 H 1.3618 0.6781 0.8959 0.027 Uiso 1 1 calc R . .
C45 C 1.2553(4) 0.7274(3) 0.9843(2) 0.0224(9) Uani 1 1 d . . .
C46 C 1.1386(4) 0.7551(3) 1.0139(2) 0.0217(9) Uani 1 1 d . . .
H46 H 1.1244 0.7776 1.0601 0.026 Uiso 1 1 calc R . .
C47 C 1.2054(4) 0.6709(3) 0.8018(2) 0.0242(9) Uani 1 1 d . . .
C48 C 1.3595(4) 0.7338(4) 1.0249(2) 0.0309(11) Uani 1 1 d . . .
F50 F 0.5136(6) 1.0186(5) 0.9254(4) 0.0415(12) Uani 0.528(6) 1 d PU A 1
F51 F 0.5171(7) 0.9909(5) 0.8188(4) 0.0407(14) Uani 0.528(6) 1 d PU A 1
F52 F 0.6582(5) 1.0587(4) 0.8456(4) 0.0444(14) Uani 0.528(6) 1 d PU A 1
F150 F 0.6577(6) 1.0298(5) 0.8096(4) 0.0415(12) Uani 0.472(6) 1 d PU A 2
F151 F 0.5629(7) 1.0331(6) 0.9175(4) 0.0407(14) Uani 0.472(6) 1 d PU A 2
F152 F 0.4924(8) 0.9687(6) 0.8374(5) 0.0444(14) Uani 0.472(6) 1 d PU A 2
F53 F 0.5798(3) 0.6268(2) 0.8392(2) 0.0582(10) Uani 1 1 d . . .
F54 F 0.7690(3) 0.5978(3) 0.8068(2) 0.0717(11) Uani 1 1 d . . .
F55 F 0.6959(4) 0.5411(2) 0.9129(2) 0.0692(11) Uani 1 1 d . . .
F56 F 1.1940(2) 0.75223(18) 0.75125(12) 0.0317(6) Uani 1 1 d . . .
F57 F 1.1248(2) 0.61502(19) 0.79008(13) 0.0311(6) Uani 1 1 d . . .
F58 F 1.3148(2) 0.62129(19) 0.78627(14) 0.0347(6) Uani 1 1 d . . .
F59 F 1.4090(3) 0.8155(2) 0.99960(17) 0.0548(9) Uani 1 1 d . . .
F60 F 1.4490(3) 0.6603(2) 1.01792(19) 0.0601(10) Uani 1 1 d . . .
F61 F 1.3283(3) 0.7344(3) 1.09573(15) 0.0596(9) Uani 1 1 d U . .
Mn60 Mn 0.28009(5) 0.79299(4) 0.38876(3) 0.01490(15) Uani 1 1 d . . .
O61 O 0.3256(3) 0.9609(2) 0.45410(16) 0.0279(7) Uani 1 1 d . . .
C61 C 0.3076(3) 0.8953(3) 0.4292(2) 0.0181(8) Uani 1 1 d . . .
B61 B 0.3680(4) 0.6447(3) 0.3948(2) 0.0155(9) Uani 1 1 d . . .
O62 O 0.5189(3) 0.8082(2) 0.30733(15) 0.0251(7) Uani 1 1 d . . .
C62 C 0.4260(4) 0.7996(3) 0.3402(2) 0.0189(8) Uani 1 1 d . . .
O63 O 0.3642(2) 0.61466(18) 0.46794(13) 0.0152(5) Uani 1 1 d . . .
C71 C 0.2082(3) 0.7978(3) 0.2887(2) 0.0203(9) Uani 1 1 d . . .
H71 H 0.2563 0.7948 0.2427 0.024 Uiso 1 1 calc R . .
C72 C 0.1606(3) 0.8840(3) 0.3187(2) 0.0211(9) Uani 1 1 d . . .
H72 H 0.1719 0.9493 0.2970 0.025 Uiso 1 1 calc R . .
C73 C 0.0926(3) 0.8557(3) 0.3872(2) 0.0221(9) Uani 1 1 d . . .
H73 H 0.0502 0.8989 0.4194 0.027 Uiso 1 1 calc R . .
C74 C 0.0991(3) 0.7527(3) 0.3990(2) 0.0206(9) Uani 1 1 d . . .
H74 H 0.0609 0.7143 0.4403 0.025 Uiso 1 1 calc R . .
C75 C 0.1720(3) 0.7162(3) 0.3390(2) 0.0190(8) Uani 1 1 d . . .
H75 H 0.1931 0.6488 0.3333 0.023 Uiso 1 1 calc R . .
C81 C 0.4303(3) 0.5688(3) 0.3416(2) 0.0176(8) Uani 1 1 d . . .
C82 C 0.4288(4) 0.6031(3) 0.2591(2) 0.0231(9) Uani 1 1 d . . .
H82A H 0.4617 0.6655 0.2452 0.035 Uiso 1 1 calc R . .
H82B H 0.3455 0.6124 0.2470 0.035 Uiso 1 1 calc R . .
H82C H 0.4783 0.5533 0.2321 0.035 Uiso 1 1 calc R . .
C83 C 0.5633(4) 0.5406(3) 0.3587(2) 0.0236(9) Uani 1 1 d . . .
H83A H 0.6040 0.4888 0.3306 0.035 Uiso 1 1 calc R . .
H83B H 0.5647 0.5164 0.4113 0.035 Uiso 1 1 calc R . .
H83C H 0.6052 0.5986 0.3450 0.035 Uiso 1 1 calc R . .
C84 C 0.3686(4) 0.4748(3) 0.3631(2) 0.0251(9) Uani 1 1 d . . .
H84A H 0.2863 0.4889 0.3491 0.038 Uiso 1 1 calc R . .
H84B H 0.3654 0.4535 0.4163 0.038 Uiso 1 1 calc R . .
H84C H 0.4151 0.4224 0.3376 0.038 Uiso 1 1 calc R . .
C91 C 0.3172(3) 0.7075(3) 0.49328(19) 0.0154(8) Uani 1 1 d . . .
C92 C 0.4197(3) 0.7402(3) 0.5255(2) 0.0166(8) Uani 1 1 d . . .
C93 C 0.5362(3) 0.7280(3) 0.4898(2) 0.0169(8) Uani 1 1 d . . .
H93 H 0.5525 0.6943 0.4486 0.020 Uiso 1 1 calc R . .
C94 C 0.6298(4) 0.7642(3) 0.5130(2) 0.0208(9) Uani 1 1 d . A .
C95 C 0.6112(4) 0.8118(3) 0.5735(2) 0.0218(9) Uani 1 1 d . . .
H95 H 0.6754 0.8365 0.5892 0.026 Uiso 1 1 calc R . .
C96 C 0.4961(4) 0.8225(3) 0.6105(2) 0.0218(9) Uani 1 1 d . . .
C97 C 0.4017(4) 0.7862(3) 0.5874(2) 0.0198(8) Uani 1 1 d . . .
H97 H 0.3237 0.7932 0.6145 0.024 Uiso 1 1 calc R . .
C98 C 0.4708(4) 0.8740(4) 0.6756(2) 0.0331(11) Uani 1 1 d . . .
C99 C 0.7546(4) 0.7487(3) 0.4732(2) 0.0271(10) Uani 1 1 d . . .
C101 C 0.2055(3) 0.6967(3) 0.5456(2) 0.0170(8) Uani 1 1 d . . .
C102 C 0.1334(3) 0.7782(3) 0.5707(2) 0.0185(8) Uani 1 1 d . . .
H102 H 0.1561 0.8419 0.5544 0.022 Uiso 1 1 calc R . .
C103 C 0.0294(3) 0.7680(3) 0.6188(2) 0.0199(9) Uani 1 1 d . A .
C104 C -0.0086(3) 0.6761(3) 0.6423(2) 0.0202(9) Uani 1 1 d . . .
H104 H -0.0808 0.6693 0.6747 0.024 Uiso 1 1 calc R . .
C105 C 0.0618(3) 0.5954(3) 0.6172(2) 0.0176(8) Uani 1 1 d . . .
C106 C 0.1674(3) 0.6044(3) 0.5699(2) 0.0166(8) Uani 1 1 d . . .
H106 H 0.2143 0.5473 0.5537 0.020 Uiso 1 1 calc R . .
C107 C -0.0425(4) 0.8572(3) 0.6453(3) 0.0289(10) Uani 1 1 d . . .
C108 C 0.0231(4) 0.4956(3) 0.6403(2) 0.0233(9) Uani 1 1 d . . .
F111 F 0.7539(7) 0.7636(5) 0.4011(5) 0.0370(14) Uani 0.528(6) 1 d PU A 1
F112 F 0.8075(6) 0.6485(5) 0.4912(4) 0.0454(14) Uani 0.528(6) 1 d PU A 1
F113 F 0.8311(5) 0.7994(5) 0.4910(3) 0.0399(13) Uani 0.528(6) 1 d PU A 1
F211 F 0.8265(6) 0.6783(6) 0.5030(4) 0.0370(14) Uani 0.472(6) 1 d PU A 2
F212 F 0.8103(7) 0.8318(6) 0.4670(5) 0.0454(14) Uani 0.472(6) 1 d PU A 2
F213 F 0.7585(9) 0.7324(6) 0.4050(6) 0.0399(13) Uani 0.472(6) 1 d PU A 2
F114 F 0.5653(3) 0.9118(2) 0.68900(15) 0.0516(8) Uani 1 1 d . . .
F115 F 0.3804(4) 0.9463(3) 0.6702(2) 0.0868(14) Uani 1 1 d . . .
F116 F 0.4399(3) 0.8131(3) 0.73726(14) 0.0556(9) Uani 1 1 d . . .
F117 F 0.0351(7) 0.9200(6) 0.6588(4) 0.0359(13) Uani 0.528(6) 1 d PU A 1
F118 F -0.1129(5) 0.9081(5) 0.6024(4) 0.0344(13) Uani 0.528(6) 1 d PU A 1
F119 F -0.1042(6) 0.8338(4) 0.7140(4) 0.0453(13) Uani 0.528(6) 1 d PU A 1
F217 F -0.1497(6) 0.8435(4) 0.6796(4) 0.0359(13) Uani 0.472(6) 1 d PU A 2
F218 F 0.0125(8) 0.9069(7) 0.6762(5) 0.0344(13) Uani 0.472(6) 1 d PU A 2
F219 F -0.0762(8) 0.9266(6) 0.5794(4) 0.0453(13) Uani 0.472(6) 1 d PU A 2
F120 F 0.1145(2) 0.42533(17) 0.65897(15) 0.0372(7) Uani 1 1 d . . .
F121 F -0.0234(2) 0.46613(19) 0.58604(14) 0.0358(6) Uani 1 1 d . . .
F122 F -0.0627(2) 0.49192(18) 0.69703(13) 0.0331(6) Uani 1 1 d . . .

loop_
_atom_site_aniso_label
_atom_site_aniso_U_11
_atom_site_aniso_U_22
_atom_site_aniso_U_33
_atom_site_aniso_U_23
_atom_site_aniso_U_13
_atom_site_aniso_U_12
Mn1 0.0169(3) 0.0186(3) 0.0128(3) 0.0007(2) -0.0037(2) -0.0004(2)
O1 0.0328(17) 0.0293(18) 0.0297(17) -0.0067(14) -0.0013(14) 0.0041(14)
C1 0.023(2) 0.025(2) 0.0127(18) -0.0005(17) -0.0040(16) -0.0020(18)
B1 0.016(2) 0.018(2) 0.020(2) 0.0013(19) -0.0047(17) 0.0035(17)
O2 0.0299(16) 0.0294(17) 0.0201(14) 0.0012(13) -0.0123(13) -0.0017(13)
C2 0.024(2) 0.017(2) 0.0132(18) 0.0019(16) -0.0021(16) -0.0013(16)
O3 0.0246(14) 0.0196(14) 0.0132(13) 0.0036(11) -0.0083(11) -0.0027(11)
C11 0.019(2) 0.025(2) 0.0153(19) 0.0005(17) -0.0004(15) -0.0032(16)
C12 0.024(2) 0.022(2) 0.021(2) 0.0015(17) 0.0005(17) -0.0014(17)
C13 0.024(2) 0.034(3) 0.022(2) -0.0040(19) 0.0022(17) -0.0132(19)
C14 0.0160(19) 0.036(3) 0.018(2) 0.0018(18) -0.0030(16) -0.0069(18)
C15 0.018(2) 0.026(2) 0.021(2) 0.0031(18) -0.0003(16) -0.0015(17)
C21 0.025(2) 0.016(2) 0.0188(19) 0.0024(16) -0.0055(16) -0.0017(16)
C22 0.035(2) 0.029(2) 0.020(2) 0.0020(19) -0.0102(19) -0.0081(19)
C23 0.039(3) 0.016(2) 0.038(3) -0.002(2) -0.009(2) 0.0030(19)
C24 0.036(2) 0.027(2) 0.017(2) -0.0046(18) -0.0015(18) -0.0091(19)
C31 0.021(2) 0.023(2) 0.0101(17) -0.0008(16) -0.0054(15) -0.0015(16)
C32 0.0151(19) 0.029(2) 0.0109(17) 0.0013(16) -0.0015(15) -0.0007(16)
C33 0.020(2) 0.027(2) 0.0111(17) -0.0009(16) -0.0018(15) -0.0007(17)
C34 0.020(2) 0.034(2) 0.0129(18) 0.0045(18) -0.0042(16) -0.0008(18)
C35 0.021(2) 0.043(3) 0.0123(19) -0.0035(19) -0.0079(16) -0.0012(19)
C36 0.018(2) 0.033(2) 0.019(2) -0.0051(18) -0.0047(16) 0.0010(17)
C37 0.0169(19) 0.029(2) 0.0170(19) -0.0032(17) -0.0016(16) 0.0002(17)
C38 0.020(2) 0.041(3) 0.027(2) 0.010(2) -0.0093(18) -0.003(2)
C39 0.026(2) 0.049(3) 0.036(3) -0.014(2) -0.012(2) -0.002(2)
C41 0.0177(19) 0.021(2) 0.0140(18) 0.0073(16) -0.0050(15) -0.0031(16)
C42 0.022(2) 0.021(2) 0.0125(18) 0.0024(16) -0.0064(15) -0.0001(16)
C43 0.023(2) 0.0138(19) 0.0161(18) 0.0016(16) -0.0036(16) -0.0016(16)
C44 0.020(2) 0.027(2) 0.019(2) 0.0012(17) -0.0007(16) -0.0027(17)
C45 0.019(2) 0.029(2) 0.019(2) 0.0035(18) -0.0066(16) -0.0053(17)
C46 0.023(2) 0.028(2) 0.0119(18) 0.0048(17) -0.0058(16) -0.0043(17)
C47 0.024(2) 0.028(2) 0.019(2) -0.0027(18) -0.0014(17) -0.0030(18)
C48 0.021(2) 0.052(3) 0.020(2) -0.004(2) -0.0047(18) -0.006(2)
F50 0.040(2) 0.038(2) 0.038(2) 0.0074(18) -0.0006(19) 0.0036(18)
F51 0.052(3) 0.040(3) 0.031(2) -0.0146(19) -0.030(2) 0.019(2)
F52 0.032(2) 0.037(2) 0.059(3) 0.012(2) -0.0153(19) -0.0003(17)
F150 0.040(2) 0.038(2) 0.038(2) 0.0074(18) -0.0006(19) 0.0036(18)
F151 0.052(3) 0.040(3) 0.031(2) -0.0146(19) -0.030(2) 0.019(2)
F152 0.032(2) 0.037(2) 0.059(3) 0.012(2) -0.0153(19) -0.0003(17)
F53 0.0336(16) 0.064(2) 0.092(3) -0.043(2) -0.0300(17) 0.0017(15)
F54 0.053(2) 0.091(3) 0.084(3) -0.063(2) 0.0213(19) -0.0208(19)
F55 0.106(3) 0.044(2) 0.071(2) -0.0035(18) -0.049(2) -0.0236(19)
F56 0.0435(15) 0.0349(15) 0.0143(11) 0.0020(11) -0.0034(11) -0.0046(12)
F57 0.0324(14) 0.0368(15) 0.0268(13) -0.0090(12) -0.0048(11) -0.0073(11)
F58 0.0251(13) 0.0451(16) 0.0330(14) -0.0170(13) 0.0007(11) 0.0055(12)
F59 0.0500(19) 0.068(2) 0.0549(19) 0.0030(17) -0.0264(16) -0.0303(17)
F60 0.0338(17) 0.076(2) 0.076(2) -0.0265(19) -0.0353(16) 0.0161(16)
F61 0.0340(15) 0.124(3) 0.0240(14) -0.0099(16) -0.0127(12) -0.0146(17)
Mn60 0.0157(3) 0.0149(3) 0.0127(3) 0.0021(2) -0.0057(2) 0.0009(2)
O61 0.0363(17) 0.0195(16) 0.0280(16) 0.0008(13) -0.0116(14) -0.0021(13)
C61 0.020(2) 0.016(2) 0.0154(19) 0.0048(16) -0.0053(16) 0.0000(16)
B61 0.015(2) 0.013(2) 0.019(2) 0.0019(17) -0.0082(17) -0.0020(16)
O62 0.0227(16) 0.0288(17) 0.0208(14) 0.0021(13) -0.0004(12) -0.0027(12)
C62 0.024(2) 0.015(2) 0.0154(19) 0.0005(16) -0.0060(17) 0.0024(16)
O63 0.0191(13) 0.0125(13) 0.0118(12) 0.0014(10) -0.0035(10) 0.0021(10)
C71 0.021(2) 0.023(2) 0.0163(19) 0.0023(17) -0.0091(16) -0.0011(16)
C72 0.021(2) 0.020(2) 0.020(2) 0.0055(17) -0.0104(16) 0.0027(16)
C73 0.0161(19) 0.025(2) 0.024(2) -0.0025(18) -0.0087(16) 0.0051(16)
C74 0.0177(19) 0.025(2) 0.0176(19) 0.0029(17) -0.0079(16) -0.0015(16)
C75 0.0169(19) 0.019(2) 0.0201(19) 0.0009(17) -0.0098(16) 0.0018(16)
C81 0.0180(19) 0.019(2) 0.0150(18) -0.0005(16) -0.0043(15) -0.0004(16)
C82 0.029(2) 0.023(2) 0.0161(19) -0.0024(17) -0.0036(17) 0.0005(18)
C83 0.020(2) 0.029(2) 0.018(2) -0.0016(18) -0.0042(16) 0.0063(17)
C84 0.032(2) 0.015(2) 0.027(2) -0.0015(17) -0.0054(18) 0.0023(17)
C91 0.0206(19) 0.0154(19) 0.0091(17) 0.0003(15) -0.0052(15) 0.0019(15)
C92 0.0196(19) 0.0144(19) 0.0137(18) 0.0049(15) -0.0070(15) 0.0001(15)
C93 0.0198(19) 0.0146(19) 0.0163(18) -0.0023(16) -0.0039(15) -0.0010(15)
C94 0.024(2) 0.017(2) 0.019(2) 0.0031(17) -0.0059(16) -0.0015(16)
C95 0.023(2) 0.021(2) 0.022(2) 0.0008(17) -0.0112(17) -0.0026(17)
C96 0.029(2) 0.022(2) 0.0142(18) 0.0008(16) -0.0089(17) -0.0006(17)
C97 0.022(2) 0.023(2) 0.0116(18) 0.0016(16) -0.0010(15) -0.0009(16)
C98 0.031(2) 0.046(3) 0.025(2) -0.013(2) -0.004(2) -0.008(2)
C99 0.022(2) 0.032(3) 0.030(2) -0.008(2) -0.0083(18) -0.0024(18)
C101 0.0177(19) 0.018(2) 0.0137(18) 0.0024(16) -0.0059(15) 0.0010(15)
C102 0.024(2) 0.0133(19) 0.0171(19) 0.0034(16) -0.0069(16) -0.0018(16)
C103 0.0191(19) 0.020(2) 0.0187(19) 0.0000(17) -0.0050(16) 0.0013(16)
C104 0.0159(19) 0.027(2) 0.0164(19) -0.0017(17) -0.0018(15) -0.0002(16)
C105 0.0200(19) 0.019(2) 0.0122(17) 0.0035(15) -0.0071(15) 0.0014(16)
C106 0.0172(19) 0.017(2) 0.0151(18) -0.0015(16) -0.0049(15) 0.0014(15)
C107 0.024(2) 0.026(2) 0.035(3) -0.006(2) 0.0035(19) -0.0043(19)
C108 0.019(2) 0.024(2) 0.023(2) 0.0005(18) -0.0010(17) 0.0050(17)
F111 0.027(2) 0.046(3) 0.029(2) 0.005(2) -0.0029(16) 0.010(2)
F112 0.036(2) 0.040(3) 0.058(3) -0.008(2) 0.0012(19) -0.0052(19)
F113 0.026(2) 0.060(3) 0.038(2) -0.016(2) -0.0026(17) -0.012(2)
F211 0.027(2) 0.046(3) 0.029(2) 0.005(2) -0.0029(16) 0.010(2)
F212 0.036(2) 0.040(3) 0.058(3) -0.008(2) 0.0012(19) -0.0052(19)
F213 0.026(2) 0.060(3) 0.038(2) -0.016(2) -0.0026(17) -0.012(2)
F114 0.062(2) 0.074(2) 0.0332(15) -0.0272(16) 0.0058(14) -0.0419(17)
F115 0.099(3) 0.094(3) 0.073(2) -0.063(2) -0.045(2) 0.053(2)
F116 0.069(2) 0.087(3) 0.0209(14) -0.0138(16) 0.0083(14) -0.0461(19)
F117 0.032(2) 0.030(2) 0.043(2) -0.0144(19) 0.0071(18) 0.0015(17)
F118 0.030(2) 0.032(2) 0.045(3) -0.019(2) -0.0217(19) 0.0140(18)
F119 0.051(2) 0.036(2) 0.040(2) -0.0040(18) 0.012(2) 0.0061(19)
F217 0.032(2) 0.030(2) 0.043(2) -0.0144(19) 0.0071(18) 0.0015(17)
F218 0.030(2) 0.032(2) 0.045(3) -0.019(2) -0.0217(19) 0.0140(18)
F219 0.051(2) 0.036(2) 0.040(2) -0.0040(18) 0.012(2) 0.0061(19)
F120 0.0305(14) 0.0201(13) 0.0531(17) 0.0121(12) -0.0061(12) 0.0018(11)
F121 0.0509(17) 0.0311(15) 0.0299(14) -0.0022(12) -0.0095(12) -0.0177(13)
F122 0.0365(15) 0.0276(14) 0.0303(14) -0.0004(11) 0.0099(12) -0.0064(11)

loop_
_atom_type_symbol
_atom_type_description
_atom_type_scat_dispersion_real
_atom_type_scat_dispersion_imag
_atom_type_scat_source
C C 0.0033 0.0016 'International Tables Vol C Tables 4.2.6.8 and 6.1.1.4'
H H 0.0000 0.0000 'International Tables Vol C Tables 4.2.6.8 and 6.1.1.4'
B B 0.0013 0.0007 'International Tables Vol C Tables 4.2.6.8 and 6.1.1.4'
O O 0.0106 0.0060 'International Tables Vol C Tables 4.2.6.8 and 6.1.1.4'
F F 0.0171 0.0103 'International Tables Vol C Tables 4.2.6.8 and 6.1.1.4'
Mn Mn 0.3368 0.7283 'International Tables Vol C Tables 4.2.6.8 and 6.1.1.4'

loop_
_geom_angle_atom_site_label_1
_geom_angle_atom_site_label_2
_geom_angle_atom_site_label_3
_geom_angle
C2 Mn1 C1 84.48(18)
C2 Mn1 C12 104.03(17)
C1 Mn1 C12 92.94(17)
C2 Mn1 C11 89.92(16)
C1 Mn1 C11 127.89(17)
C12 Mn1 C11 38.73(15)
C2 Mn1 B1 71.20(17)
C1 Mn1 B1 130.41(18)
C12 Mn1 B1 134.04(16)
C11 Mn1 B1 95.43(16)
C2 Mn1 C15 113.97(17)
C1 Mn1 C15 153.63(18)
C12 Mn1 C15 65.17(16)
C11 Mn1 C15 39.48(14)
B1 Mn1 C15 75.20(17)
C2 Mn1 C31 102.96(16)
C1 Mn1 C31 85.57(16)
C12 Mn1 C31 152.69(15)
C11 Mn1 C31 145.53(15)
B1 Mn1 C31 60.26(16)
C15 Mn1 C31 106.95(15)
C2 Mn1 C13 142.20(17)
C1 Mn1 C13 89.49(18)
C12 Mn1 C13 38.95(15)
C11 Mn1 C13 64.93(16)
B1 Mn1 C13 135.32(17)
C15 Mn1 C13 64.31(17)
C31 Mn1 C13 113.75(15)
C2 Mn1 C14 151.75(17)
C1 Mn1 C14 120.10(17)
C12 Mn1 C14 63.93(15)
C11 Mn1 C14 64.48(15)
B1 Mn1 C14 98.22(16)
C15 Mn1 C14 38.20(16)
C31 Mn1 C14 93.33(15)
C13 Mn1 C14 37.41(16)
O1 C1 Mn1 176.5(3)
O3 B1 C21 117.7(4)
O3 B1 Mn1 102.5(3)
C21 B1 Mn1 139.8(3)
O2 C2 Mn1 176.5(4)
B1 O3 C31 99.0(3)
C12 C11 C15 107.2(3)
C12 C11 Mn1 70.6(2)
C15 C11 Mn1 70.5(2)
C12 C11 H11 126.4
C15 C11 H11 126.4
Mn1 C11 H11 124.2
C11 C12 C13 108.5(4)
C11 C12 Mn1 70.7(2)
C13 C12 Mn1 72.3(2)
C11 C12 H12 125.7
C13 C12 H12 125.7
Mn1 C12 H12 122.9
C14 C13 C12 107.5(4)
C14 C13 Mn1 71.8(2)
C12 C13 Mn1 68.8(2)
C14 C13 H13 126.3
C12 C13 H13 126.3
Mn1 C13 H13 124.8
C13 C14 C15 109.2(4)
C13 C14 Mn1 70.8(2)
C15 C14 Mn1 68.9(2)
C13 C14 H14 125.4
C15 C14 H14 125.4
Mn1 C14 H14 126.5
C14 C15 C11 107.5(4)
C14 C15 Mn1 72.9(2)
C11 C15 Mn1 70.0(2)
C14 C15 H15 126.2
C11 C15 H15 126.2
Mn1 C15 H15 122.5
C24 C21 C22 109.0(3)
C24 C21 C23 109.5(3)
C22 C21 C23 107.5(3)
C24 C21 B1 117.0(3)
C22 C21 B1 106.4(3)
C23 C21 B1 107.1(3)
C21 C22 H22A 109.5
C21 C22 H22B 109.5
H22A C22 H22B 109.5
C21 C22 H22C 109.5
H22A C22 H22C 109.5
H22B C22 H22C 109.5
C21 C23 H23A 109.5
C21 C23 H23B 109.5
H23A C23 H23B 109.5
C21 C23 H23C 109.5
H23A C23 H23C 109.5
H23B C23 H23C 109.5
C21 C24 H24A 109.5
C21 C24 H24B 109.5
H24A C24 H24B 109.5
C21 C24 H24C 109.5
H24A C24 H24C 109.5
H24B C24 H24C 109.5
O3 C31 C32 110.0(3)
O3 C31 C41 106.0(3)
C32 C31 C41 113.7(3)
O3 C31 Mn1 97.8(2)
C32 C31 Mn1 111.2(3)
C41 C31 Mn1 116.7(2)
C37 C32 C33 118.4(3)
C37 C32 C31 120.9(3)
C33 C32 C31 120.6(4)
C32 C33 C34 120.3(4)
C32 C33 H33 119.9
C34 C33 H33 119.9
C35 C34 C33 120.8(4)
C35 C34 C38 121.5(4)
C33 C34 C38 117.7(4)
C34 C35 C36 119.1(4)
C34 C35 H35 120.5
C36 C35 H35 120.5
C35 C36 C37 120.8(4)
C35 C36 C39 120.4(4)
C37 C36 C39 118.8(4)
C36 C37 C32 120.6(4)
C36 C37 H37 119.7
C32 C37 H37 119.7
F151 C38 F51 118.8(6)
F151 C38 F150 112.6(6)
F51 C38 F150 82.4(5)
F151 C38 F52 77.4(6)
F51 C38 F52 107.4(5)
F151 C38 F152 112.2(6)
F150 C38 F152 103.8(5)
F52 C38 F152 127.9(5)
F51 C38 F50 101.1(5)
F150 C38 F50 132.4(6)
F52 C38 F50 100.7(5)
F152 C38 F50 89.0(5)
F151 C38 C34 113.3(5)
F51 C38 C34 117.6(5)
F150 C38 C34 107.3(4)
F52 C38 C34 115.5(4)
F152 C38 C34 107.1(5)
F50 C38 C34 112.3(4)
F54 C39 F53 107.0(4)
F54 C39 F55 104.6(4)
F53 C39 F55 104.5(4)
F54 C39 C36 113.1(4)
F53 C39 C36 113.8(4)
F55 C39 C36 113.0(4)
C42 C41 C46 117.2(4)
C42 C41 C31 123.0(3)
C46 C41 C31 119.7(3)
C43 C42 C41 121.2(4)
C43 C42 H42 119.4
C41 C42 H42 119.4
C44 C43 C42 121.3(4)
C44 C43 C47 120.6(4)
C42 C43 C47 118.0(3)
C43 C44 C45 117.7(4)
C43 C44 H44 121.2
C45 C44 H44 121.2
C46 C45 C44 121.7(4)
C46 C45 C48 119.9(4)
C44 C45 C48 118.4(4)
C45 C46 C41 120.9(4)
C45 C46 H46 119.6
C41 C46 H46 119.6
F58 C47 F56 107.3(3)
F58 C47 F57 106.6(3)
F56 C47 F57 106.0(3)
F58 C47 C43 112.9(3)
F56 C47 C43 111.7(3)
F57 C47 C43 112.0(3)
F61 C48 F60 107.2(4)
F61 C48 F59 106.1(4)
F60 C48 F59 105.2(4)
F61 C48 C45 113.3(4)
F60 C48 C45 112.5(4)
F59 C48 C45 112.0(4)
C62 Mn60 C61 85.16(18)
C62 Mn60 C72 104.77(16)
C61 Mn60 C72 93.03(16)
C62 Mn60 C71 90.14(16)
C61 Mn60 C71 128.04(15)
C72 Mn60 C71 38.77(15)
C62 Mn60 B61 74.16(17)
C61 Mn60 B61 131.50(16)
C72 Mn60 B61 134.24(16)
C71 Mn60 B61 95.95(15)
C62 Mn60 C75 112.98(17)
C61 Mn60 C75 153.86(16)
C72 Mn60 C75 64.93(15)
C71 Mn60 C75 38.83(15)
B61 Mn60 C75 73.50(15)
C62 Mn60 C91 103.23(16)
C61 Mn60 C91 84.22(15)
C72 Mn60 C91 151.52(15)
C71 Mn60 C91 146.43(15)
B61 Mn60 C91 59.74(15)
C75 Mn60 C91 108.18(15)
C62 Mn60 C73 143.00(16)
C61 Mn60 C73 89.97(16)
C72 Mn60 C73 38.80(15)
C71 Mn60 C73 64.54(15)
B61 Mn60 C73 131.82(16)
C75 Mn60 C73 64.12(15)
C91 Mn60 C73 112.74(15)
C62 Mn60 C74 150.88(17)
C61 Mn60 C74 120.90(16)
C72 Mn60 C74 64.23(15)
C71 Mn60 C74 64.13(15)
B61 Mn60 C74 94.16(16)
C75 Mn60 C74 38.08(15)
C91 Mn60 C74 92.95(14)
C73 Mn60 C74 37.79(15)
O61 C61 Mn60 179.2(3)
O63 B61 C81 118.3(3)
O63 B61 Mn60 102.3(3)
C81 B61 Mn60 139.5(3)
O62 C62 Mn60 176.9(3)
B61 O63 C91 99.4(3)
C72 C71 C75 108.1(3)
C72 C71 Mn60 70.5(2)
C75 C71 Mn60 71.3(2)
C72 C71 H71 125.9
C75 C71 H71 125.9
Mn60 C71 H71 123.9
C71 C72 C73 107.7(4)
C71 C72 Mn60 70.7(2)
C73 C72 Mn60 72.0(2)
C71 C72 H72 126.1
C73 C72 H72 126.1
Mn60 C72 H72 122.9
C74 C73 C72 108.0(4)
C74 C73 Mn60 72.0(2)
C72 C73 Mn60 69.2(2)
C74 C73 H73 126.0
C72 C73 H73 126.0
Mn60 C73 H73 124.4
C73 C74 C75 108.3(4)
C73 C74 Mn60 70.2(2)
C75 C74 Mn60 69.5(2)
C73 C74 H74 125.8
C75 C74 H74 125.8
Mn60 C74 H74 126.0
C74 C75 C71 107.8(3)
C74 C75 Mn60 72.4(2)
C71 C75 Mn60 69.9(2)
C74 C75 H75 126.1
C71 C75 H75 126.1
Mn60 C75 H75 123.2
C82 C81 C84 108.4(3)
C82 C81 C83 109.2(3)
C84 C81 C83 107.5(3)
C82 C81 B61 117.3(3)
C84 C81 B61 108.0(3)
C83 C81 B61 106.1(3)
C81 C82 H82A 109.5
C81 C82 H82B 109.5
H82A C82 H82B 109.5
C81 C82 H82C 109.5
H82A C82 H82C 109.5
H82B C82 H82C 109.5
C81 C83 H83A 109.5
C81 C83 H83B 109.5
H83A C83 H83B 109.5
C81 C83 H83C 109.5
H83A C83 H83C 109.5
H83B C83 H83C 109.5
C81 C84 H84A 109.5
C81 C84 H84B 109.5
H84A C84 H84B 109.5
C81 C84 H84C 109.5
H84A C84 H84C 109.5
H84B C84 H84C 109.5
O63 C91 C101 109.9(3)
O63 C91 C92 107.4(3)
C101 C91 C92 114.4(3)
O63 C91 Mn60 97.9(2)
C101 C91 Mn60 112.6(2)
C92 C91 Mn60 113.1(2)
C93 C92 C97 117.0(4)
C93 C92 C91 119.3(3)
C97 C92 C91 123.6(3)
C92 C93 C94 121.5(4)
C92 C93 H93 119.3
C94 C93 H93 119.3
C95 C94 C93 121.4(4)
C95 C94 C99 118.9(4)
C93 C94 C99 119.7(4)
C94 C95 C96 117.7(4)
C94 C95 H95 121.2
C96 C95 H95 121.2
C95 C96 C97 121.2(4)
C95 C96 C98 119.9(4)
C97 C96 C98 118.9(4)
C92 C97 C96 121.2(4)
C92 C97 H97 119.4
C96 C97 H97 119.4
F115 C98 F114 107.0(4)
F115 C98 F116 105.6(4)
F114 C98 F116 105.5(4)
F115 C98 C96 112.8(4)
F114 C98 C96 113.5(4)
F116 C98 C96 111.8(4)
F211 C99 F113 80.8(5)
F211 C99 F213 104.9(6)
F113 C99 F213 121.0(6)
F211 C99 F111 119.7(6)
F113 C99 F111 110.0(6)
F211 C99 F212 105.5(6)
F213 C99 F212 104.8(6)
F111 C99 F212 89.4(6)
F113 C99 F112 104.1(5)
F213 C99 F112 87.7(6)
F111 C99 F112 105.3(5)
F212 C99 F112 127.1(5)
F211 C99 C94 115.6(5)
F113 C99 C94 114.8(4)
F213 C99 C94 114.5(5)
F111 C99 C94 112.1(5)
F212 C99 C94 110.6(5)
F112 C99 C94 109.8(4)
C102 C101 C106 117.5(4)
C102 C101 C91 121.4(3)
C106 C101 C91 121.1(3)
C103 C102 C101 121.2(4)
C103 C102 H102 119.4
C101 C102 H102 119.4
C102 C103 C104 121.0(4)
C102 C103 C107 119.0(4)
C104 C103 C107 120.0(4)
C105 C104 C103 117.9(4)
C105 C104 H104 121.0
C103 C104 H104 121.0
C104 C105 C106 121.6(4)
C104 C105 C108 119.6(4)
C106 C105 C108 118.8(3)
C105 C106 C101 120.6(4)
C105 C106 H106 119.7
C101 C106 H106 119.7
F118 C107 F218 114.0(6)
F118 C107 F217 77.0(5)
F218 C107 F217 113.5(6)
F118 C107 F119 110.3(5)
F218 C107 F119 85.3(5)
F118 C107 F117 106.7(5)
F217 C107 F117 128.1(5)
F119 C107 F117 102.0(5)
F218 C107 F219 102.7(6)
F217 C107 F219 100.8(5)
F119 C107 F219 132.3(5)
F117 C107 F219 90.6(5)
F118 C107 C103 115.5(4)
F218 C107 C103 116.5(5)
F217 C107 C103 114.3(4)
F119 C107 C103 111.3(4)
F117 C107 C103 110.1(5)
F219 C107 C103 106.7(4)
F122 C108 F120 106.8(3)
F122 C108 F121 105.3(3)
F120 C108 F121 106.0(3)
F122 C108 C105 113.3(3)
F120 C108 C105 112.9(3)
F121 C108 C105 111.9(3)

loop_
_geom_bond_atom_site_label_1
_geom_bond_atom_site_label_2
_geom_bond_distance
Mn1 C2 1.769(4)
Mn1 C1 1.817(4)
Mn1 C12 2.122(4)
Mn1 C11 2.123(4)
Mn1 B1 2.129(5)
Mn1 C15 2.129(4)
Mn1 C31 2.153(4)
Mn1 C13 2.168(4)
Mn1 C14 2.181(4)
O1 C1 1.132(5)
B1 O3 1.361(5)
B1 C21 1.598(6)
O2 C2 1.159(5)
O3 C31 1.465(5)
C11 C12 1.408(6)
C11 C15 1.436(5)
C11 H11 0.9500
C12 C13 1.431(6)
C12 H12 0.9500
C13 C14 1.395(6)
C13 H13 0.9500
C14 C15 1.411(6)
C14 H14 0.9500
C15 H15 0.9500
C21 C24 1.524(5)
C21 C22 1.542(6)
C21 C23 1.544(5)
C22 H22A 0.9800
C22 H22B 0.9800
C22 H22C 0.9800
C23 H23A 0.9800
C23 H23B 0.9800
C23 H23C 0.9800
C24 H24A 0.9800
C24 H24B 0.9800
C24 H24C 0.9800
C31 C32 1.505(5)
C31 C41 1.512(5)
C32 C37 1.397(6)
C32 C33 1.400(5)
C33 C34 1.401(5)
C33 H33 0.9500
C34 C35 1.379(6)
C34 C38 1.498(6)
C35 C36 1.389(6)
C35 H35 0.9500
C36 C37 1.393(5)
C36 C39 1.489(6)
C37 H37 0.9500
C38 F151 1.235(8)
C38 F51 1.293(8)
C38 F150 1.341(8)
C38 F52 1.354(7)
C38 F152 1.374(10)
C38 F50 1.402(8)
C39 F54 1.316(6)
C39 F53 1.331(5)
C39 F55 1.339(6)
C41 C42 1.391(5)
C41 C46 1.412(5)
C42 C43 1.390(5)
C42 H42 0.9500
C43 C44 1.388(5)
C43 C47 1.493(5)
C44 C45 1.388(6)
C44 H44 0.9500
C45 C46 1.376(6)
C45 C48 1.508(5)
C46 H46 0.9500
C47 F58 1.333(5)
C47 F56 1.342(5)
C47 F57 1.351(5)
C48 F61 1.317(5)
C48 F60 1.326(5)
C48 F59 1.332(6)
Mn60 C62 1.772(4)
Mn60 C61 1.810(4)
Mn60 C72 2.120(4)
Mn60 C71 2.122(4)
Mn60 B61 2.133(4)
Mn60 C75 2.140(4)
Mn60 C91 2.155(3)
Mn60 C73 2.156(4)
Mn60 C74 2.179(4)
O61 C61 1.151(5)
B61 O63 1.351(5)
B61 C81 1.587(6)
O62 C62 1.149(5)
O63 C91 1.447(4)
C71 C72 1.408(5)
C71 C75 1.417(5)
C71 H71 0.9500
C72 C73 1.421(6)
C72 H72 0.9500
C73 C74 1.404(6)
C73 H73 0.9500
C74 C75 1.410(6)
C74 H74 0.9500
C75 H75 0.9500
C81 C82 1.529(5)
C81 C84 1.547(6)
C81 C83 1.552(5)
C82 H82A 0.9800
C82 H82B 0.9800
C82 H82C 0.9800
C83 H83A 0.9800
C83 H83B 0.9800
C83 H83C 0.9800
C84 H84A 0.9800
C84 H84B 0.9800
C84 H84C 0.9800
C91 C101 1.491(5)
C91 C92 1.539(5)
C92 C93 1.385(5)
C92 C97 1.389(5)
C93 C94 1.391(5)
C93 H93 0.9500
C94 C95 1.379(6)
C94 C99 1.497(6)
C95 C96 1.379(6)
C95 H95 0.9500
C96 C97 1.398(6)
C96 C98 1.487(6)
C97 H97 0.9500
C98 F115 1.313(6)
C98 F114 1.334(5)
C98 F116 1.342(5)
C99 F211 1.268(8)
C99 F113 1.310(7)
C99 F213 1.323(11)
C99 F111 1.323(9)
C99 F212 1.384(9)
C99 F112 1.428(8)
C101 C102 1.395(5)
C101 C106 1.402(5)
C102 C103 1.383(5)
C102 H102 0.9500
C103 C104 1.394(6)
C103 C107 1.490(6)
C104 C105 1.380(5)
C104 H104 0.9500
C105 C106 1.388(5)
C105 C108 1.497(6)
C106 H106 0.9500
C107 F118 1.252(7)
C107 F218 1.255(10)
C107 F217 1.312(7)
C107 F119 1.379(7)
C107 F117 1.408(10)
C107 F219 1.477(9)
C108 F122 1.329(5)
C108 F120 1.340(4)
C108 F121 1.353(5)

loop_
_geom_torsion_atom_site_label_1
_geom_torsion_atom_site_label_2
_geom_torsion_atom_site_label_3
_geom_torsion_atom_site_label_4
_geom_torsion
C2 Mn1 B1 O3 122.8(3)
C1 Mn1 B1 O3 57.8(3)
C12 Mn1 B1 O3 -145.7(2)
C11 Mn1 B1 O3 -149.2(2)
C15 Mn1 B1 O3 -115.0(3)
C31 Mn1 B1 O3 4.9(2)
C13 Mn1 B1 O3 -89.8(3)
C14 Mn1 B1 O3 -84.2(3)
C2 Mn1 B1 C21 -58.1(4)
C1 Mn1 B1 C21 -123.1(4)
C12 Mn1 B1 C21 33.4(5)
C11 Mn1 B1 C21 29.9(4)
C15 Mn1 B1 C21 64.1(4)
C31 Mn1 B1 C21 -176.0(5)
C13 Mn1 B1 C21 89.3(5)
C14 Mn1 B1 C21 94.9(4)
C21 B1 O3 C31 174.3(3)
Mn1 B1 O3 C31 -6.3(3)
C2 Mn1 C11 C12 -112.9(2)
C1 Mn1 C11 C12 -30.0(3)
B1 Mn1 C11 C12 176.0(2)
C15 Mn1 C11 C12 117.2(3)
C31 Mn1 C11 C12 133.9(3)
C13 Mn1 C11 C12 37.9(2)
C14 Mn1 C11 C12 79.5(2)
C2 Mn1 C11 C15 129.8(3)
C1 Mn1 C11 C15 -147.2(3)
C12 Mn1 C11 C15 -117.2(3)
B1 Mn1 C11 C15 58.7(3)
C31 Mn1 C11 C15 16.6(4)
C13 Mn1 C11 C15 -79.3(3)
C14 Mn1 C11 C15 -37.8(2)
C15 C11 C12 C13 -1.5(4)
Mn1 C11 C12 C13 -62.8(3)
C15 C11 C12 Mn1 61.3(3)
C2 Mn1 C12 C11 71.7(3)
C1 Mn1 C12 C11 156.7(2)
B1 Mn1 C12 C11 -5.6(3)
C15 Mn1 C12 C11 -38.5(2)
C31 Mn1 C12 C11 -117.2(3)
C13 Mn1 C12 C11 -117.7(3)
C14 Mn1 C12 C11 -81.0(2)
C2 Mn1 C12 C13 -170.6(3)
C1 Mn1 C12 C13 -85.5(3)
C11 Mn1 C12 C13 117.7(3)
B1 Mn1 C12 C13 112.1(3)
C15 Mn1 C12 C13 79.2(3)
C31 Mn1 C12 C13 0.5(5)
C14 Mn1 C12 C13 36.7(2)
C11 C12 C13 C14 0.0(5)
Mn1 C12 C13 C14 -61.7(3)
C11 C12 C13 Mn1 61.8(3)
C2 Mn1 C13 C14 132.9(3)
C1 Mn1 C13 C14 -146.8(3)
C12 Mn1 C13 C14 117.8(4)
C11 Mn1 C13 C14 80.1(3)
B1 Mn1 C13 C14 9.1(4)
C15 Mn1 C13 C14 36.2(2)
C31 Mn1 C13 C14 -61.9(3)
C2 Mn1 C13 C12 15.0(4)
C1 Mn1 C13 C12 95.3(3)
C11 Mn1 C13 C12 -37.7(2)
B1 Mn1 C13 C12 -108.8(3)
C15 Mn1 C13 C12 -81.6(3)
C31 Mn1 C13 C12 -179.8(2)
C14 Mn1 C13 C12 -117.8(4)
C12 C13 C14 C15 1.5(5)
Mn1 C13 C14 C15 -58.3(3)
C12 C13 C14 Mn1 59.8(3)
C2 Mn1 C14 C13 -108.3(4)
C1 Mn1 C14 C13 39.2(3)
C12 Mn1 C14 C13 -38.2(2)
C11 Mn1 C14 C13 -81.4(3)
B1 Mn1 C14 C13 -173.6(3)
C15 Mn1 C14 C13 -120.5(4)
C31 Mn1 C14 C13 126.0(3)
C2 Mn1 C14 C15 12.2(5)
C1 Mn1 C14 C15 159.7(2)
C12 Mn1 C14 C15 82.3(3)
C11 Mn1 C14 C15 39.1(2)
B1 Mn1 C14 C15 -53.1(3)
C31 Mn1 C14 C15 -113.5(2)
C13 Mn1 C14 C15 120.5(4)
C13 C14 C15 C11 -2.4(5)
Mn1 C14 C15 C11 -61.8(3)
C13 C14 C15 Mn1 59.5(3)
C12 C11 C15 C14 2.3(4)
Mn1 C11 C15 C14 63.7(3)
C12 C11 C15 Mn1 -61.4(3)
C2 Mn1 C15 C14 -173.7(2)
C1 Mn1 C15 C14 -42.5(5)
C12 Mn1 C15 C14 -78.8(3)
C11 Mn1 C15 C14 -116.6(3)
B1 Mn1 C15 C14 125.1(3)
C31 Mn1 C15 C14 73.2(3)
C13 Mn1 C15 C14 -35.5(2)
C2 Mn1 C15 C11 -57.2(3)
C1 Mn1 C15 C11 74.1(4)
C12 Mn1 C15 C11 37.8(2)
B1 Mn1 C15 C11 -118.3(3)
C31 Mn1 C15 C11 -170.2(2)
C13 Mn1 C15 C11 81.1(3)
C14 Mn1 C15 C11 116.6(3)
O3 B1 C21 C24 175.2(3)
Mn1 B1 C21 C24 -3.8(6)
O3 B1 C21 C22 -62.7(4)
Mn1 B1 C21 C22 118.2(4)
O3 B1 C21 C23 52.0(5)
Mn1 B1 C21 C23 -127.0(4)
B1 O3 C31 C32 122.1(3)
B1 O3 C31 C41 -114.6(3)
B1 O3 C31 Mn1 6.2(3)
C2 Mn1 C31 O3 -63.7(2)
C1 Mn1 C31 O3 -147.0(2)
C12 Mn1 C31 O3 125.2(3)
C11 Mn1 C31 O3 45.7(4)
B1 Mn1 C31 O3 -4.49(19)
C15 Mn1 C31 O3 56.7(2)
C13 Mn1 C31 O3 125.6(2)
C14 Mn1 C31 O3 93.1(2)
C2 Mn1 C31 C32 -178.7(3)
C1 Mn1 C31 C32 98.0(3)
C12 Mn1 C31 C32 10.2(5)
C11 Mn1 C31 C32 -69.3(4)
B1 Mn1 C31 C32 -119.5(3)
C15 Mn1 C31 C32 -58.3(3)
C13 Mn1 C31 C32 10.5(3)
C14 Mn1 C31 C32 -22.0(3)
C2 Mn1 C31 C41 48.7(3)
C1 Mn1 C31 C41 -34.6(3)
C12 Mn1 C31 C41 -122.4(4)
C11 Mn1 C31 C41 158.1(3)
B1 Mn1 C31 C41 107.9(3)
C15 Mn1 C31 C41 169.1(3)
C13 Mn1 C31 C41 -122.1(3)
C14 Mn1 C31 C41 -154.6(3)
O3 C31 C32 C37 -175.2(3)
C41 C31 C32 C37 66.1(5)
Mn1 C31 C32 C37 -68.0(4)
O3 C31 C32 C33 3.7(5)
C41 C31 C32 C33 -114.9(4)
Mn1 C31 C32 C33 110.9(4)
C37 C32 C33 C34 -0.1(6)
C31 C32 C33 C34 -179.1(4)
C32 C33 C34 C35 -0.9(6)
C32 C33 C34 C38 179.5(4)
C33 C34 C35 C36 0.8(6)
C38 C34 C35 C36 -179.6(4)
C34 C35 C36 C37 0.2(6)
C34 C35 C36 C39 -178.4(4)
C35 C36 C37 C32 -1.2(6)
C39 C36 C37 C32 177.4(4)
C33 C32 C37 C36 1.1(6)
C31 C32 C37 C36 -179.9(4)
C35 C34 C38 F151 139.1(6)
C33 C34 C38 F151 -41.3(7)
C35 C34 C38 F51 -5.7(7)
C33 C34 C38 F51 173.9(5)
C35 C34 C38 F150 -96.1(6)
C33 C34 C38 F150 83.5(6)
C35 C34 C38 F52 -134.3(6)
C33 C34 C38 F52 45.3(7)
C35 C34 C38 F152 14.8(7)
C33 C34 C38 F152 -165.6(5)
C35 C34 C38 F50 111.0(6)
C33 C34 C38 F50 -69.4(6)
C35 C36 C39 F54 98.7(5)
C37 C36 C39 F54 -79.9(5)
C35 C36 C39 F53 -23.6(6)
C37 C36 C39 F53 157.7(4)
C35 C36 C39 F55 -142.6(4)
C37 C36 C39 F55 38.7(6)
O3 C31 C41 C42 -127.4(4)
C32 C31 C41 C42 -6.4(5)
Mn1 C31 C41 C42 125.0(3)
O3 C31 C41 C46 49.6(4)
C32 C31 C41 C46 170.6(4)
Mn1 C31 C41 C46 -58.0(5)
C46 C41 C42 C43 2.4(6)
C31 C41 C42 C43 179.5(4)
C41 C42 C43 C44 -0.6(6)
C41 C42 C43 C47 -176.4(4)
C42 C43 C44 C45 -0.6(6)
C47 C43 C44 C45 175.1(4)
C43 C44 C45 C46 -0.2(6)
C43 C44 C45 C48 -177.5(4)
C44 C45 C46 C41 2.0(6)
C48 C45 C46 C41 179.4(4)
C42 C41 C46 C45 -3.1(6)
C31 C41 C46 C45 179.7(4)
C44 C43 C47 F58 21.4(6)
C42 C43 C47 F58 -162.7(4)
C44 C43 C47 F56 -99.6(4)
C42 C43 C47 F56 76.3(5)
C44 C43 C47 F57 141.6(4)
C42 C43 C47 F57 -42.5(5)
C46 C45 C48 F61 21.5(6)
C44 C45 C48 F61 -161.1(4)
C46 C45 C48 F60 143.3(4)
C44 C45 C48 F60 -39.2(6)
C46 C45 C48 F59 -98.4(5)
C44 C45 C48 F59 79.1(5)
C62 Mn60 B61 O63 121.7(3)
C61 Mn60 B61 O63 53.3(3)
C72 Mn60 B61 O63 -142.9(2)
C71 Mn60 B61 O63 -149.9(3)
C75 Mn60 B61 O63 -117.8(3)
C91 Mn60 B61 O63 5.5(2)
C73 Mn60 B61 O63 -89.0(3)
C74 Mn60 B61 O63 -85.5(3)
C62 Mn60 B61 C81 -58.0(4)
C61 Mn60 B61 C81 -126.4(4)
C72 Mn60 B61 C81 37.3(5)
C71 Mn60 B61 C81 30.4(5)
C75 Mn60 B61 C81 62.4(4)
C91 Mn60 B61 C81 -174.2(5)
C73 Mn60 B61 C81 91.3(5)
C74 Mn60 B61 C81 94.8(4)
C81 B61 O63 C91 172.6(3)
Mn60 B61 O63 C91 -7.2(3)
C62 Mn60 C71 C72 -113.8(3)
C61 Mn60 C71 C72 -29.9(3)
B61 Mn60 C71 C72 172.1(2)
C75 Mn60 C71 C72 117.9(3)
C91 Mn60 C71 C72 131.5(3)
C73 Mn60 C71 C72 38.2(2)
C74 Mn60 C71 C72 80.3(3)
C62 Mn60 C71 C75 128.3(2)
C61 Mn60 C71 C75 -147.8(2)
C72 Mn60 C71 C75 -117.9(3)
B61 Mn60 C71 C75 54.2(2)
C91 Mn60 C71 C75 13.6(4)
C73 Mn60 C71 C75 -79.7(2)
C74 Mn60 C71 C75 -37.6(2)
C75 C71 C72 C73 -1.1(4)
Mn60 C71 C72 C73 -62.9(3)
C75 C71 C72 Mn60 61.7(3)
C62 Mn60 C72 C71 71.1(3)
C61 Mn60 C72 C71 156.9(3)
B61 Mn60 C72 C71 -11.0(3)
C75 Mn60 C72 C71 -37.7(2)
C91 Mn60 C72 C71 -119.7(3)
C73 Mn60 C72 C71 -116.9(4)
C74 Mn60 C72 C71 -80.1(3)
C62 Mn60 C72 C73 -172.0(3)
C61 Mn60 C72 C73 -86.2(3)
C71 Mn60 C72 C73 116.9(4)
B61 Mn60 C72 C73 105.9(3)
C75 Mn60 C72 C73 79.2(3)
C91 Mn60 C72 C73 -2.7(5)
C74 Mn60 C72 C73 36.9(2)
C71 C72 C73 C74 0.2(4)
Mn60 C72 C73 C74 -61.9(3)
C71 C72 C73 Mn60 62.0(3)
C62 Mn60 C73 C74 131.1(3)
C61 Mn60 C73 C74 -147.0(2)
C72 Mn60 C73 C74 118.1(3)
C71 Mn60 C73 C74 80.0(2)
B61 Mn60 C73 C74 5.7(3)
C75 Mn60 C73 C74 36.7(2)
C91 Mn60 C73 C74 -63.3(3)
C62 Mn60 C73 C72 13.0(4)
C61 Mn60 C73 C72 94.9(3)
C71 Mn60 C73 C72 -38.2(2)
B61 Mn60 C73 C72 -112.4(3)
C75 Mn60 C73 C72 -81.5(3)
C91 Mn60 C73 C72 178.6(2)
C74 Mn60 C73 C72 -118.1(3)
C72 C73 C74 C75 0.9(4)
Mn60 C73 C74 C75 -59.2(3)
C72 C73 C74 Mn60 60.1(3)
C62 Mn60 C74 C73 -111.3(4)
C61 Mn60 C74 C73 39.4(3)
C72 Mn60 C74 C73 -37.8(2)
C71 Mn60 C74 C73 -81.1(2)
B61 Mn60 C74 C73 -175.7(2)
C75 Mn60 C74 C73 -119.4(3)
C91 Mn60 C74 C73 124.4(2)
C62 Mn60 C74 C75 8.1(4)
C61 Mn60 C74 C75 158.8(2)
C72 Mn60 C74 C75 81.6(2)
C71 Mn60 C74 C75 38.3(2)
B61 Mn60 C74 C75 -56.3(2)
C91 Mn60 C74 C75 -116.2(2)
C73 Mn60 C74 C75 119.4(3)
C73 C74 C75 C71 -1.6(4)
Mn60 C74 C75 C71 -61.3(3)
C73 C74 C75 Mn60 59.7(3)
C72 C71 C75 C74 1.7(4)
Mn60 C71 C75 C74 62.9(3)
C72 C71 C75 Mn60 -61.3(3)
C62 Mn60 C75 C74 -175.7(2)
C61 Mn60 C75 C74 -44.7(4)
C72 Mn60 C75 C74 -79.6(2)
C71 Mn60 C75 C74 -117.2(3)
B61 Mn60 C75 C74 120.1(3)
C91 Mn60 C75 C74 70.6(2)
C73 Mn60 C75 C74 -36.4(2)
C62 Mn60 C75 C71 -58.5(3)
C61 Mn60 C75 C71 72.5(4)
C72 Mn60 C75 C71 37.7(2)
B61 Mn60 C75 C71 -122.7(3)
C91 Mn60 C75 C71 -172.1(2)
C73 Mn60 C75 C71 80.8(2)
C74 Mn60 C75 C71 117.2(3)
O63 B61 C81 C82 177.6(3)
Mn60 B61 C81 C82 -2.7(6)
O63 B61 C81 C84 54.8(4)
Mn60 B61 C81 C84 -125.5(4)
O63 B61 C81 C83 -60.2(4)
Mn60 B61 C81 C83 119.5(4)
B61 O63 C91 C101 124.7(3)
B61 O63 C91 C92 -110.3(3)
B61 O63 C91 Mn60 7.0(3)
C62 Mn60 C91 O63 -67.6(2)
C61 Mn60 C91 O63 -151.2(2)
C72 Mn60 C91 O63 123.1(3)
C71 Mn60 C91 O63 43.5(4)
B61 Mn60 C91 O63 -5.1(2)
C75 Mn60 C91 O63 52.4(2)
C73 Mn60 C91 O63 121.2(2)
C74 Mn60 C91 O63 88.0(2)
C62 Mn60 C91 C101 177.0(3)
C61 Mn60 C91 C101 93.3(3)
C72 Mn60 C91 C101 7.7(5)
C71 Mn60 C91 C101 -72.0(4)
B61 Mn60 C91 C101 -120.5(3)
C75 Mn60 C91 C101 -63.1(3)
C73 Mn60 C91 C101 5.8(3)
C74 Mn60 C91 C101 -27.4(3)
C62 Mn60 C91 C92 45.3(3)
C61 Mn60 C91 C92 -38.4(3)
C72 Mn60 C91 C92 -124.0(3)
C71 Mn60 C91 C92 156.3(3)
B61 Mn60 C91 C92 107.8(3)
C75 Mn60 C91 C92 165.2(2)
C73 Mn60 C91 C92 -125.9(3)
C74 Mn60 C91 C92 -159.1(3)
O63 C91 C92 C93 41.0(4)
C101 C91 C92 C93 163.3(3)
Mn60 C91 C92 C93 -65.9(4)
O63 C91 C92 C97 -142.2(3)
C101 C91 C92 C97 -20.0(5)
Mn60 C91 C92 C97 110.9(4)
C97 C92 C93 C94 -2.7(5)
C91 C92 C93 C94 174.3(3)
C92 C93 C94 C95 1.4(6)
C92 C93 C94 C99 179.5(4)
C93 C94 C95 C96 0.0(6)
C99 C94 C95 C96 -178.1(4)
C94 C95 C96 C97 0.0(6)
C94 C95 C96 C98 -179.5(4)
C93 C92 C97 C96 2.7(5)
C91 C92 C97 C96 -174.1(3)
C95 C96 C97 C92 -1.4(6)
C98 C96 C97 C92 178.0(4)
C95 C96 C98 F115 126.2(5)
C97 C96 C98 F115 -53.2(6)
C95 C96 C98 F114 4.3(6)
C97 C96 C98 F114 -175.1(4)
C95 C96 C98 F116 -114.9(4)
C97 C96 C98 F116 65.6(5)
C95 C94 C99 F211 78.5(6)
C93 C94 C99 F211 -99.6(6)
C95 C94 C99 F113 -13.0(6)
C93 C94 C99 F113 168.9(5)
C95 C94 C99 F213 -159.4(6)
C93 C94 C99 F213 22.4(7)
C95 C94 C99 F111 -139.4(5)
C93 C94 C99 F111 42.4(6)
C95 C94 C99 F212 -41.3(6)
C93 C94 C99 F212 140.6(5)
C95 C94 C99 F112 103.8(5)
C93 C94 C99 F112 -74.3(5)
O63 C91 C101 C102 -171.5(3)
C92 C91 C101 C102 67.6(4)
Mn60 C91 C101 C102 -63.4(4)
O63 C91 C101 C106 6.9(4)
C92 C91 C101 C106 -114.0(4)
Mn60 C91 C101 C106 114.9(3)
C106 C101 C102 C103 1.2(5)
C91 C101 C102 C103 179.6(3)
C101 C102 C103 C104 -1.8(6)
C101 C102 C103 C107 178.5(4)
C102 C103 C104 C105 1.2(6)
C107 C103 C104 C105 -179.1(3)
C103 C104 C105 C106 -0.1(5)
C103 C104 C105 C108 -179.1(3)
C104 C105 C106 C101 -0.4(5)
C108 C105 C106 C101 178.6(3)
C102 C101 C106 C105 -0.1(5)
C91 C101 C106 C105 -178.5(3)
C102 C103 C107 F118 81.6(6)
C104 C103 C107 F118 -98.1(6)
C102 C103 C107 F218 -56.2(7)
C104 C103 C107 F218 124.1(6)
C102 C103 C107 F217 168.2(5)
C104 C103 C107 F217 -11.5(7)
C102 C103 C107 F119 -151.7(5)
C104 C103 C107 F119 28.6(6)
C102 C103 C107 F117 -39.3(6)
C104 C103 C107 F117 141.0(5)
C102 C103 C107 F219 57.7(6)
C104 C103 C107 F219 -122.0(5)
C104 C105 C108 F122 -14.8(5)
C106 C105 C108 F122 166.2(3)
C104 C105 C108 F120 -136.3(4)
C106 C105 C108 F120 44.7(5)
C104 C105 C108 F121 104.2(4)
C106 C105 C108 F121 -74.9(4)
